data_8103308
loop_
_publ_author_name
'Hong-Ye Bai'
'Jian-Fang Ma'

_publ_section_title
;
 Crystal structure of
 aqua(biphenylethene-4,4'-dicarboxylato-kO)-(1,12,15-triaza-3,4:9,10-dibenzo-5,8-dioxacyclo-
 heptadecane-k4N,N',N'',O8)cadmium(II)] --- water (1:2),
 Cd(H2O)(C16H10O4)(C20H27N3O2) &#x00B7; 2H2O
;
_journal_issue 2
_journal_name_full 'Zeitschrift f\"ur Kristallographie - New Crystal Structures'
_journal_page_first 271
_journal_volume 227
_journal_year 2012
_chemical_formula_moiety 'C36 H39 Cd N3 O7, 2(H2 O)'
_chemical_formula_sum 'C36 H43 Cd N3 O9'
_chemical_formula_weight 774.13
_space_group_IT_number 2
_symmetry_cell_setting triclinic
_symmetry_space_group_name_Hall '-P 1'
_symmetry_space_group_name_H-M 'P -1'
_atom_sites_solution_hydrogens geom
_atom_sites_solution_primary direct
_atom_sites_solution_secondary difmap
_audit_creation_method SHELXL-97
_cell_angle_alpha 101.831(14)
_cell_angle_beta 100.875(16)
_cell_angle_gamma 96.084(18)
_cell_formula_units_Z 2
_cell_length_a 10.823(4)
_cell_length_b 11.516(5)
_cell_length_c 14.557(5)
_cell_measurement_reflns_used 7807
_cell_measurement_temperature 293(2)
_cell_measurement_theta_max 27.5
_cell_measurement_theta_min 3.1
_cell_volume 1724.0(12)
_computing_cell_refinement PROCESS-AUTO
_computing_data_collection PROCESS-AUTO
_computing_data_reduction PROCESS-AUTO
_computing_structure_refinement 'SHELXL-97 (Sheldrick, 1997)'
_computing_structure_solution 'SHELXS-97 (Sheldrick, 1997)'
_diffrn_ambient_temperature 293(2)
_diffrn_detector_area_resol_mean 10.0
_diffrn_measured_fraction_theta_full 0.997
_diffrn_measured_fraction_theta_max 0.988
_diffrn_measurement_device_type 'Rigaku RAXIS-RAPID'
_diffrn_measurement_method '\w scan'
_diffrn_radiation_monochromator graphite
_diffrn_radiation_source 'fine-focus sealed tube'
_diffrn_radiation_type MoK\a
_diffrn_radiation_wavelength 0.71069
_diffrn_reflns_av_R_equivalents 0.0287
_diffrn_reflns_av_sigmaI/netI 0.0377
_diffrn_reflns_limit_h_max 14
_diffrn_reflns_limit_h_min -14
_diffrn_reflns_limit_k_max 14
_diffrn_reflns_limit_k_min -14
_diffrn_reflns_limit_l_max 18
_diffrn_reflns_limit_l_min -18
_diffrn_reflns_number 16993
_diffrn_reflns_theta_full 25.00
_diffrn_reflns_theta_max 27.48
_diffrn_reflns_theta_min 3.07
_exptl_absorpt_coefficient_mu 0.693
_exptl_absorpt_correction_T_max 0.904
_exptl_absorpt_correction_T_min 0.876
_exptl_absorpt_correction_type multi-scan
_exptl_absorpt_process_details
;
Higashi,T (1995) Program for absorption correction. 
Rigaku Corporation, Tokyo, Japan.
;
_exptl_crystal_colour colorless
_exptl_crystal_density_diffrn 1.491
_exptl_crystal_density_method 'not measured'
_exptl_crystal_description block
_exptl_crystal_F_000 800
_exptl_crystal_size_max 0.189
_exptl_crystal_size_mid 0.17
_exptl_crystal_size_min 0.16
_refine_diff_density_max 0.661
_refine_diff_density_min -0.509
_refine_diff_density_rms 0.073
_refine_ls_extinction_method none
_refine_ls_goodness_of_fit_ref 0.999
_refine_ls_hydrogen_treatment mixed
_refine_ls_matrix_type full
_refine_ls_number_parameters 487
_refine_ls_number_reflns 7807
_refine_ls_number_restraints 10
_refine_ls_restrained_S_all 0.999
_refine_ls_R_factor_all 0.0473
_refine_ls_R_factor_gt 0.0378
_refine_ls_shift/su_max 0.001
_refine_ls_shift/su_mean 0.000
_refine_ls_structure_factor_coef Fsqd
_refine_ls_weighting_details 'calc w=1/[\s^2^(Fo^2^)+(0.0476P)^2^+1.5720P] where P=(Fo^2^+2Fc^2^)/3'
_refine_ls_weighting_scheme calc
_refine_ls_wR_factor_gt 0.0923
_refine_ls_wR_factor_ref 0.0992
_reflns_number_gt 6665
_reflns_number_total 7807
_reflns_threshold_expression >2sigma(I)
_cod_data_source_file 1267-3481.cff
_cod_data_source_block q
_cod_original_cell_volume 1724.0(11)
_cod_database_code 8103308

loop_
_symmetry_equiv_pos_as_xyz
'x, y, z'
'-x, -y, -z'

loop_
_atom_site_label
_atom_site_type_symbol
_atom_site_fract_x
_atom_site_fract_y
_atom_site_fract_z
_atom_site_U_iso_or_equiv
_atom_site_adp_type
_atom_site_occupancy
_atom_site_symmetry_multiplicity
_atom_site_calc_flag
_atom_site_refinement_flags
Cd1 Cd 0.161544(19) 0.260197(19) 0.821200(14) 0.03512(8) Uani 1 1 d .
C1 C 0.3198(3) 0.2731(3) 1.0752(2) 0.0479(7) Uani 1 1 d .
C2 C 0.3064(4) 0.2512(4) 1.1637(3) 0.0671(10) Uani 1 1 d .
H2 H 0.3148 0.1758 1.1758 0.081 Uiso 1 1 calc R
C3 C 0.2811(5) 0.3397(5) 1.2333(3) 0.0847(14) Uani 1 1 d .
H3 H 0.2729 0.3245 1.2923 0.102 Uiso 1 1 calc R
C4 C 0.2678(4) 0.4507(5) 1.2156(3) 0.0808(14) Uani 1 1 d .
H4 H 0.2492 0.5099 1.2627 0.097 Uiso 1 1 calc R
C5 C 0.2814(4) 0.4763(4) 1.1293(3) 0.0607(9) Uani 1 1 d .
H5 H 0.2728 0.5521 1.1183 0.073 Uiso 1 1 calc R
C6 C 0.3080(3) 0.3870(3) 1.0589(2) 0.0450(7) Uani 1 1 d .
C7 C 0.3372(3) 0.5226(3) 0.9565(3) 0.0511(8) Uani 1 1 d .
H7A H 0.4064 0.5736 1.0049 0.061 Uiso 1 1 calc R
H7B H 0.2591 0.5551 0.9619 0.061 Uiso 1 1 calc R
C8 C 0.3623(3) 0.5186(3) 0.8596(3) 0.0519(8) Uani 1 1 d .
H8A H 0.3892 0.5992 0.8534 0.062 Uiso 1 1 calc R
H8B H 0.4297 0.4714 0.8497 0.062 Uiso 1 1 calc R
C9 C 0.2513(4) 0.4628(3) 0.6943(3) 0.0564(9) Uani 1 1 d .
C14 C 0.1365(4) 0.4223(3) 0.6279(3) 0.0618(10) Uani 1 1 d .
C15 C 0.0160(4) 0.3831(4) 0.6568(3) 0.0619(10) Uani 1 1 d .
H15A H 0.0065 0.4420 0.7122 0.074 Uiso 1 1 calc R
H15B H -0.0559 0.3793 0.6046 0.074 Uiso 1 1 calc R
C16 C -0.1103(3) 0.2122(4) 0.6896(3) 0.0624(10) Uani 1 1 d .
H16A H -0.1689 0.1948 0.6275 0.075 Uiso 1 1 calc R
H16B H -0.1428 0.2694 0.7342 0.075 Uiso 1 1 calc R
C17 C -0.1020(4) 0.0983(4) 0.7248(3) 0.0609(10) Uani 1 1 d .
H17A H -0.1861 0.0625 0.7274 0.073 Uiso 1 1 calc R
H17B H -0.0682 0.0412 0.6809 0.073 Uiso 1 1 calc R
C18 C 0.0223(4) 0.0225(3) 0.8550(3) 0.0563(9) Uani 1 1 d .
H18A H 0.0528 -0.0294 0.8055 0.068 Uiso 1 1 calc R
H18B H -0.0488 -0.0232 0.8700 0.068 Uiso 1 1 calc R
C19 C 0.1268(3) 0.0665(3) 0.9434(2) 0.0494(8) Uani 1 1 d .
H19A H 0.0968 0.1202 0.9921 0.059 Uiso 1 1 calc R
H19B H 0.1518 -0.0009 0.9690 0.059 Uiso 1 1 calc R
C20 C 0.3474(3) 0.1755(3) 0.9992(2) 0.0491(8) Uani 1 1 d .
H20A H 0.4192 0.2062 0.9755 0.059 Uiso 1 1 calc R
H20B H 0.3708 0.1095 1.0275 0.059 Uiso 1 1 calc R
C21 C 0.3065(4) 0.1609(3) 0.6851(2) 0.0513(8) Uani 1 1 d .
C22 C 0.3841(3) 0.1611(3) 0.6094(2) 0.0466(7) Uani 1 1 d .
C23 C 0.4973(4) 0.2356(4) 0.6262(3) 0.0590(9) Uani 1 1 d .
H23 H 0.5304 0.2843 0.6872 0.071 Uiso 1 1 calc R
C24 C 0.5640(4) 0.2399(4) 0.5531(3) 0.0697(12) Uani 1 1 d .
H24 H 0.6408 0.2911 0.5661 0.084 Uiso 1 1 calc R
C25 C 0.5166(5) 0.1683(4) 0.4613(3) 0.0716(12) Uani 1 1 d .
C26 C 0.4052(5) 0.0933(5) 0.4463(3) 0.0929(16) Uani 1 1 d .
H26 H 0.3725 0.0435 0.3857 0.112 Uiso 1 1 calc R
C27 C 0.3387(4) 0.0889(4) 0.5184(3) 0.0723(12) Uani 1 1 d .
H27 H 0.2626 0.0367 0.5053 0.087 Uiso 1 1 calc R
C30 C 0.7103(6) 0.1942(4) 0.2700(3) 0.0825(16) Uani 1 1 d .
C31 C 0.6465(4) 0.1443(4) 0.1765(4) 0.0716(13) Uani 1 1 d .
H31 H 0.5683 0.0957 0.1651 0.086 Uiso 1 1 calc R
C32 C 0.6965(3) 0.1648(3) 0.0983(3) 0.0499(8) Uani 1 1 d .
H32 H 0.6514 0.1307 0.0358 0.060 Uiso 1 1 calc R
C33 C 0.8132(3) 0.2363(3) 0.1144(2) 0.0399(6) Uani 1 1 d .
C34 C 0.8665(3) 0.2647(3) 0.0313(2) 0.0381(6) Uani 1 1 d .
C35 C 0.8795(4) 0.2825(3) 0.2085(2) 0.0575(9) Uani 1 1 d .
H35 H 0.9594 0.3284 0.2208 0.069 Uiso 1 1 calc R
C36 C 0.8276(6) 0.2608(4) 0.2833(3) 0.0830(15) Uani 1 1 d .
H36 H 0.8740 0.2927 0.3457 0.100 Uiso 1 1 calc R
O1 O 0.2476(2) 0.4657(2) 0.78930(16) 0.0475(5) Uani 1 1 d .
O2 O 0.3262(2) 0.40258(19) 0.97052(16) 0.0453(5) Uani 1 1 d .
O3 O 0.3460(3) 0.2361(2) 0.76284(18) 0.0659(7) Uani 1 1 d .
O4 O 0.2044(3) 0.0912(3) 0.6671(2) 0.0722(8) Uani 1 1 d .
O5 O 0.9572(2) 0.3495(2) 0.05031(17) 0.0532(6) Uani 1 1 d .
O6 O 0.8159(2) 0.2040(2) -0.05092(16) 0.0587(6) Uani 1 1 d .
C29 C 0.6763(6) 0.2027(6) 0.3672(4) 0.0455(12) Uani 0.60 1 d P
C28 C 0.5606(6) 0.1533(7) 0.3676(5) 0.0516(15) Uani 0.60 1 d P
C29' C 0.5996(9) 0.1441(8) 0.3205(6) 0.0456(18) Uani 0.40 1 d P
C28' C 0.6241(11) 0.2041(9) 0.4115(7) 0.052(2) Uani 0.40 1 d P
C10 C 0.3618(5) 0.5004(4) 0.6665(4) 0.0802(14) Uani 1 1 d .
H10 H 0.4377 0.5279 0.7119 0.096 Uiso 1 1 calc R
C13 C 0.1372(7) 0.4173(5) 0.5310(3) 0.0977(19) Uani 1 1 d .
H13 H 0.0628 0.3880 0.4844 0.117 Uiso 1 1 calc R
C11 C 0.3573(8) 0.4963(6) 0.5704(6) 0.119(3) Uani 1 1 d .
H11 H 0.4307 0.5219 0.5511 0.143 Uiso 1 1 calc R
C12 C 0.2478(9) 0.4556(6) 0.5040(5) 0.125(3) Uani 1 1 d .
H12 H 0.2465 0.4532 0.4396 0.150 Uiso 1 1 calc R
N1 N 0.2376(3) 0.1308(2) 0.91835(18) 0.0419(6) Uani 1 1 d .
H1A H 0.261(4) 0.082(4) 0.873(3) 0.063 Uiso 1 1 d .
O1W O 0.0428(2) 0.3985(2) 0.89834(17) 0.0474(5) Uani 1 1 d D
H1C H 0.017(4) 0.379(3) 0.948(2) 0.071 Uiso 1 1 d D
H1D H 0.043(4) 0.4738(19) 0.901(3) 0.071 Uiso 1 1 d D
N2 N -0.0188(3) 0.1263(2) 0.82063(19) 0.0449(6) Uani 1 1 d D
H2A H -0.062(4) 0.159(3) 0.856(3) 0.067 Uiso 1 1 d D
O2W O 0.0492(4) 0.8944(4) 0.5348(3) 0.1076(12) Uani 1 1 d D
H2C H -0.016(5) 0.868(6) 0.558(5) 0.161 Uiso 1 1 d D
H2D H 0.100(6) 0.955(5) 0.585(4) 0.161 Uiso 1 1 d D
N3 N 0.0156(3) 0.2647(3) 0.6808(2) 0.0498(7) Uani 1 1 d .
H3A H 0.038(4) 0.212(4) 0.640(3) 0.075 Uiso 1 1 d .
O3W O 0.5822(5) 0.0948(5) 0.8360(4) 0.142(2) Uani 1 1 d D
H3C H 0.541(7) 0.161(5) 0.821(7) 0.213 Uiso 1 1 d D
H3D H 0.660(4) 0.131(7) 0.870(6) 0.213 Uiso 1 1 d D

loop_
_atom_site_aniso_label
_atom_site_aniso_U_11
_atom_site_aniso_U_22
_atom_site_aniso_U_33
_atom_site_aniso_U_23
_atom_site_aniso_U_13
_atom_site_aniso_U_12
Cd1 0.03555(12) 0.03945(12) 0.03401(11) 0.00998(8) 0.01555(8) 0.00431(8)
C1 0.0455(17) 0.060(2) 0.0377(15) 0.0100(14) 0.0076(13) 0.0085(15)
C2 0.075(3) 0.085(3) 0.0452(19) 0.0220(19) 0.0135(19) 0.012(2)
C3 0.094(3) 0.114(4) 0.043(2) 0.008(2) 0.020(2) 0.013(3)
C4 0.075(3) 0.105(4) 0.048(2) -0.018(2) 0.019(2) 0.011(3)
C5 0.055(2) 0.062(2) 0.055(2) -0.0058(17) 0.0115(17) 0.0061(18)
C6 0.0365(15) 0.0545(18) 0.0396(15) 0.0027(14) 0.0069(13) 0.0051(14)
C7 0.0420(17) 0.0405(16) 0.066(2) 0.0071(15) 0.0065(16) 0.0052(14)
C8 0.0364(16) 0.0470(18) 0.078(2) 0.0242(17) 0.0172(16) 0.0037(14)
C9 0.072(2) 0.057(2) 0.064(2) 0.0334(17) 0.042(2) 0.0281(18)
C14 0.095(3) 0.057(2) 0.0479(19) 0.0246(16) 0.027(2) 0.028(2)
C15 0.069(2) 0.065(2) 0.0498(19) 0.0148(17) -0.0009(18) 0.024(2)
C16 0.0452(19) 0.079(3) 0.052(2) 0.0037(19) 0.0001(16) 0.0049(18)
C17 0.0476(19) 0.064(2) 0.060(2) -0.0030(18) 0.0114(17) -0.0094(17)
C18 0.068(2) 0.0386(17) 0.064(2) 0.0039(15) 0.0345(19) -0.0061(16)
C19 0.067(2) 0.0357(15) 0.0565(19) 0.0156(14) 0.0348(17) 0.0081(15)
C20 0.0520(19) 0.0525(18) 0.0526(18) 0.0223(15) 0.0183(16) 0.0186(15)
C21 0.067(2) 0.0503(18) 0.0518(19) 0.0192(15) 0.0342(18) 0.0231(17)
C22 0.0525(18) 0.0541(18) 0.0453(16) 0.0173(14) 0.0283(15) 0.0182(15)
C23 0.064(2) 0.066(2) 0.0525(19) 0.0185(17) 0.0225(18) 0.0083(19)
C24 0.053(2) 0.082(3) 0.099(3) 0.053(3) 0.040(2) 0.015(2)
C25 0.088(3) 0.089(3) 0.072(3) 0.043(2) 0.059(3) 0.042(3)
C26 0.103(4) 0.126(4) 0.052(2) 0.009(3) 0.043(3) 0.006(3)
C27 0.066(2) 0.093(3) 0.057(2) 0.008(2) 0.032(2) -0.003(2)
C30 0.132(4) 0.091(3) 0.079(3) 0.060(3) 0.084(3) 0.073(3)
C31 0.063(2) 0.079(3) 0.112(4) 0.057(3) 0.063(3) 0.033(2)
C32 0.0490(18) 0.0492(18) 0.067(2) 0.0254(16) 0.0338(17) 0.0154(15)
C33 0.0485(17) 0.0376(14) 0.0455(15) 0.0150(12) 0.0289(14) 0.0155(13)
C34 0.0406(15) 0.0389(15) 0.0445(15) 0.0154(12) 0.0243(13) 0.0113(12)
C35 0.078(3) 0.055(2) 0.0448(17) 0.0119(15) 0.0236(18) 0.0143(18)
C36 0.142(5) 0.086(3) 0.045(2) 0.024(2) 0.052(3) 0.047(3)
O1 0.0405(11) 0.0589(13) 0.0528(12) 0.0258(11) 0.0193(10) 0.0081(10)
O2 0.0504(12) 0.0379(11) 0.0495(12) 0.0097(9) 0.0142(10) 0.0103(9)
O3 0.0865(19) 0.0685(17) 0.0524(14) 0.0108(13) 0.0402(14) 0.0148(15)
O4 0.0661(17) 0.0823(19) 0.0820(19) 0.0187(16) 0.0499(16) 0.0118(15)
O5 0.0563(14) 0.0491(13) 0.0572(13) 0.0108(11) 0.0293(12) -0.0061(11)
O6 0.0571(14) 0.0760(17) 0.0407(12) 0.0037(11) 0.0256(11) -0.0081(12)
C29 0.050(3) 0.060(4) 0.035(3) 0.017(3) 0.022(3) 0.013(3)
C28 0.052(4) 0.079(5) 0.030(3) 0.013(3) 0.024(3) 0.010(3)
C29' 0.048(5) 0.055(5) 0.038(4) 0.012(4) 0.020(5) 0.006(4)
C28' 0.052(5) 0.063(6) 0.043(5) 0.005(4) 0.024(5) 0.005(5)
C10 0.091(3) 0.084(3) 0.108(3) 0.060(3) 0.068(3) 0.041(3)
C13 0.176(6) 0.080(3) 0.052(2) 0.027(2) 0.038(3) 0.038(4)
C11 0.173(7) 0.117(5) 0.140(6) 0.079(5) 0.127(6) 0.072(5)
C12 0.238(9) 0.102(5) 0.087(4) 0.052(4) 0.108(5) 0.061(6)
N1 0.0538(15) 0.0385(13) 0.0415(13) 0.0109(11) 0.0257(12) 0.0125(11)
O1W 0.0572(13) 0.0406(11) 0.0515(12) 0.0071(10) 0.0344(11) 0.0046(10)
N2 0.0432(14) 0.0462(15) 0.0447(14) 0.0001(11) 0.0226(12) 0.0006(11)
O2W 0.110(3) 0.114(3) 0.090(3) 0.003(2) 0.025(2) 0.008(2)
N3 0.0544(17) 0.0536(16) 0.0416(14) 0.0081(12) 0.0106(13) 0.0145(13)
O3W 0.130(4) 0.150(4) 0.109(3) 0.035(3) -0.029(3) -0.064(3)

loop_
_atom_type_symbol
_atom_type_description
_atom_type_scat_dispersion_real
_atom_type_scat_dispersion_imag
_atom_type_scat_source
C C 0.0033 0.0016 'International Tables Vol C Tables 4.2.6.8 and 6.1.1.4'
H H 0.0000 0.0000 'International Tables Vol C Tables 4.2.6.8 and 6.1.1.4'
N N 0.0061 0.0033 'International Tables Vol C Tables 4.2.6.8 and 6.1.1.4'
O O 0.0106 0.0060 'International Tables Vol C Tables 4.2.6.8 and 6.1.1.4'
Cd Cd -0.8075 1.2024 'International Tables Vol C Tables 4.2.6.8 and 6.1.1.4'

loop_
_geom_angle_atom_site_label_1
_geom_angle_atom_site_label_2
_geom_angle_atom_site_label_3
_geom_angle
O3 Cd1 N3 101.36(10)
O3 Cd1 N2 133.39(10)
N3 Cd1 N2 75.63(11)
O3 Cd1 N1 83.61(9)
N3 Cd1 N1 142.83(10)
N2 Cd1 N1 74.65(10)
O3 Cd1 O1W 146.13(9)
N3 Cd1 O1W 84.01(10)
N2 Cd1 O1W 80.45(9)
N1 Cd1 O1W 112.24(9)
O3 Cd1 O1 72.48(9)
N3 Cd1 O1 78.65(9)
N2 Cd1 O1 146.59(9)
N1 Cd1 O1 136.51(9)
O1W Cd1 O1 75.97(8)
C2 C1 C6 118.8(3)
C2 C1 C20 120.3(3)
C6 C1 C20 120.9(3)
C3 C2 C1 120.6(4)
C3 C2 H2 119.7
C1 C2 H2 119.7
C2 C3 C4 119.9(4)
C2 C3 H3 120.1
C4 C3 H3 120.1
C3 C4 C5 121.3(4)
C3 C4 H4 119.3
C5 C4 H4 119.3
C4 C5 C6 118.9(4)
C4 C5 H5 120.5
C6 C5 H5 120.5
O2 C6 C5 124.2(3)
O2 C6 C1 115.3(3)
C5 C6 C1 120.5(3)
O2 C7 C8 108.1(3)
O2 C7 H7A 110.1
C8 C7 H7A 110.1
O2 C7 H7B 110.1
C8 C7 H7B 110.1
H7A C7 H7B 108.4
O1 C8 C7 108.8(3)
O1 C8 H8A 109.9
C7 C8 H8A 109.9
O1 C8 H8B 109.9
C7 C8 H8B 109.9
H8A C8 H8B 108.3
O1 C9 C10 122.4(4)
O1 C9 C14 116.0(3)
C10 C9 C14 121.6(4)
C9 C14 C13 117.4(5)
C9 C14 C15 122.3(3)
C13 C14 C15 120.3(5)
N3 C15 C14 111.7(3)
N3 C15 H15A 109.3
C14 C15 H15A 109.3
N3 C15 H15B 109.3
C14 C15 H15B 109.3
H15A C15 H15B 107.9
N3 C16 C17 110.6(3)
N3 C16 H16A 109.5
C17 C16 H16A 109.5
N3 C16 H16B 109.5
C17 C16 H16B 109.5
H16A C16 H16B 108.1
N2 C17 C16 109.2(3)
N2 C17 H17A 109.8
C16 C17 H17A 109.8
N2 C17 H17B 109.8
C16 C17 H17B 109.8
H17A C17 H17B 108.3
N2 C18 C19 108.8(3)
N2 C18 H18A 109.9
C19 C18 H18A 109.9
N2 C18 H18B 109.9
C19 C18 H18B 109.9
H18A C18 H18B 108.3
N1 C19 C18 109.4(3)
N1 C19 H19A 109.8
C18 C19 H19A 109.8
N1 C19 H19B 109.8
C18 C19 H19B 109.8
H19A C19 H19B 108.2
N1 C20 C1 112.1(3)
N1 C20 H20A 109.2
C1 C20 H20A 109.2
N1 C20 H20B 109.2
C1 C20 H20B 109.2
H20A C20 H20B 107.9
O3 C21 O4 122.6(3)
O3 C21 C22 117.2(3)
O4 C21 C22 120.1(3)
C23 C22 C27 117.9(3)
C23 C22 C21 122.1(3)
C27 C22 C21 120.0(3)
C22 C23 C24 121.2(4)
C22 C23 H23 119.4
C24 C23 H23 119.4
C25 C24 C23 120.6(4)
C25 C24 H24 119.7
C23 C24 H24 119.7
C26 C25 C24 117.5(3)
C26 C25 C28 108.3(5)
C24 C25 C28 134.2(5)
C26 C25 C28' 142.5(6)
C24 C25 C28' 99.9(6)
C28 C25 C28' 34.4(4)
C25 C26 C27 122.1(4)
C25 C26 H26 118.9
C27 C26 H26 118.9
C22 C27 C26 120.7(4)
C22 C27 H27 119.6
C26 C27 H27 119.6
C36 C30 C31 117.1(3)
C36 C30 C29 108.4(5)
C31 C30 C29 134.4(5)
C36 C30 C29' 146.7(5)
C31 C30 C29' 96.2(5)
C29 C30 C29' 38.4(4)
C30 C31 C32 121.6(4)
C30 C31 H31 119.2
C32 C31 H31 119.2
C33 C32 C31 119.7(4)
C33 C32 H32 120.1
C31 C32 H32 120.1
C32 C33 C35 118.5(3)
C32 C33 C34 120.8(3)
C35 C33 C34 120.7(3)
O6 C34 O5 124.8(3)
O6 C34 C33 117.8(3)
O5 C34 C33 117.4(3)
C36 C35 C33 120.2(4)
C36 C35 H35 119.9
C33 C35 H35 119.9
C30 C36 C35 122.8(4)
C30 C36 H36 118.6
C35 C36 H36 118.6
C9 O1 C8 116.5(3)
C9 O1 Cd1 114.7(2)
C8 O1 Cd1 109.33(18)
C6 O2 C7 117.4(2)
C21 O3 Cd1 103.1(2)
C28' C29 C29' 84.0(9)
C28' C29 C28 43.2(7)
C29' C29 C28 40.9(5)
C28' C29 C30 157.5(10)
C29' C29 C30 77.0(7)
C28 C29 C30 116.9(7)
C29' C28 C28' 96.9(11)
C29' C28 C29 52.0(7)
C28' C28 C29 44.9(7)
C29' C28 C25 169.2(10)
C28' C28 C25 74.9(8)
C29 C28 C25 119.5(7)
C28 C29' C29 87.1(9)
C28 C29' C28' 42.7(7)
C29 C29' C28' 44.5(6)
C28 C29' C30 149.3(11)
C29 C29' C30 64.6(7)
C28' C29' C30 108.2(9)
C28 C28' C29 91.9(10)
C28 C28' C29' 40.4(6)
C29 C28' C29' 51.5(7)
C28 C28' C25 70.7(9)
C29 C28' C25 161.4(12)
C29' C28' C25 110.8(10)
C9 C10 C11 118.9(6)
C9 C10 H10 120.5
C11 C10 H10 120.5
C12 C13 C14 120.6(6)
C12 C13 H13 119.7
C14 C13 H13 119.7
C12 C11 C10 120.9(6)
C12 C11 H11 119.6
C10 C11 H11 119.6
C11 C12 C13 120.6(5)
C11 C12 H12 119.7
C13 C12 H12 119.7
C20 N1 C19 114.2(3)
C20 N1 Cd1 119.9(2)
C19 N1 Cd1 108.2(2)
C20 N1 H1A 109(3)
C19 N1 H1A 108(3)
Cd1 N1 H1A 96(3)
Cd1 O1W H1C 115(3)
Cd1 O1W H1D 131(3)
H1C O1W H1D 110(3)
C18 N2 C17 115.3(3)
C18 N2 Cd1 109.2(2)
C17 N2 Cd1 108.6(2)
C18 N2 H2A 109(3)
C17 N2 H2A 104(3)
Cd1 N2 H2A 111(3)
H2C O2W H2D 106(5)
C16 N3 C15 113.0(3)
C16 N3 Cd1 107.2(2)
C15 N3 Cd1 115.2(2)
C16 N3 H3A 105(3)
C15 N3 H3A 114(3)
Cd1 N3 H3A 101(3)
H3C O3W H3D 103(4)

loop_
_geom_bond_atom_site_label_1
_geom_bond_atom_site_label_2
_geom_bond_distance
Cd1 O3 2.334(3)
Cd1 N3 2.349(3)
Cd1 N2 2.353(3)
Cd1 N1 2.363(3)
Cd1 O1W 2.386(2)
Cd1 O1 2.613(2)
C1 C2 1.393(5)
C1 C6 1.395(5)
C1 C20 1.505(5)
C2 C3 1.371(6)
C2 H2 0.9300
C3 C4 1.372(7)
C3 H3 0.9300
C4 C5 1.378(6)
C4 H4 0.9300
C5 C6 1.390(5)
C5 H5 0.9300
C6 O2 1.382(4)
C7 O2 1.434(4)
C7 C8 1.478(5)
C7 H7A 0.9700
C7 H7B 0.9700
C8 O1 1.437(4)
C8 H8A 0.9700
C8 H8B 0.9700
C9 O1 1.385(4)
C9 C10 1.387(5)
C9 C14 1.391(6)
C14 C13 1.401(5)
C14 C15 1.497(6)
C15 N3 1.475(5)
C15 H15A 0.9700
C15 H15B 0.9700
C16 N3 1.469(5)
C16 C17 1.509(6)
C16 H16A 0.9700
C16 H16B 0.9700
C17 N2 1.463(5)
C17 H17A 0.9700
C17 H17B 0.9700
C18 N2 1.467(5)
C18 C19 1.500(5)
C18 H18A 0.9700
C18 H18B 0.9700
C19 N1 1.485(4)
C19 H19A 0.9700
C19 H19B 0.9700
C20 N1 1.468(4)
C20 H20A 0.9700
C20 H20B 0.9700
C21 O3 1.246(4)
C21 O4 1.245(5)
C21 C22 1.506(4)
C22 C23 1.369(5)
C22 C27 1.380(5)
C23 C24 1.400(5)
C23 H23 0.9300
C24 C25 1.389(7)
C24 H24 0.9300
C25 C26 1.360(7)
C25 C28 1.511(7)
C25 C28' 1.546(11)
C26 C27 1.386(5)
C26 H26 0.9300
C27 H27 0.9300
C30 C36 1.371(8)
C30 C31 1.378(7)
C30 C29 1.515(6)
C30 C29' 1.634(11)
C31 C32 1.400(5)
C31 H31 0.9300
C32 C33 1.385(5)
C32 H32 0.9300
C33 C35 1.386(5)
C33 C34 1.513(4)
C34 O6 1.245(4)
C34 O5 1.256(4)
C35 C36 1.370(5)
C35 H35 0.9300
C36 H36 0.9300
C29 C28' 0.933(9)
C29 C29' 1.042(10)
C29 C28 1.320(9)
C28 C29' 0.865(9)
C28 C28' 0.904(10)
C29' C28' 1.325(12)
C10 C11 1.382(8)
C10 H10 0.9300
C13 C12 1.385(10)
C13 H13 0.9300
C11 C12 1.350(10)
C11 H11 0.9300
C12 H12 0.9300
N1 H1A 0.87(4)
O1W H1C 0.88(3)
O1W H1D 0.860(18)
N2 H2A 0.82(3)
O2W H2C 0.89(3)
O2W H2D 0.94(3)
N3 H3A 0.84(4)
O3W H3C 0.96(2)
O3W H3D 0.90(2)

loop_
_geom_hbond_atom_site_label_D
_geom_hbond_atom_site_label_H
_geom_hbond_atom_site_label_A
_geom_hbond_distance_DH
_geom_hbond_distance_HA
_geom_hbond_distance_DA
_geom_hbond_angle_DHA
_geom_hbond_site_symmetry_A
O1W H1C O5 0.88(3) 1.81(3) 2.692(3) 175(4) 1_456
O1W H1D O5 0.860(18) 2.01(2) 2.845(3) 163(4) 2_666
O2W H2D O4 0.94(3) 1.87(4) 2.801(5) 170(7) 1_565
O3W H3D O6 0.90(2) 1.86(2) 2.756(5) 175(9) 1_556
N2 H2A O6 0.82(3) 2.09(3) 2.901(3) 167(4) 1_456
N3 H3A O4 0.84(4) 2.42(4) 3.010(4) 128(4) .

loop_
_geom_torsion_atom_site_label_1
_geom_torsion_atom_site_label_2
_geom_torsion_atom_site_label_3
_geom_torsion_atom_site_label_4
_geom_torsion
C6 C1 C2 C3 0.6(6)
C20 C1 C2 C3 -179.9(4)
C1 C2 C3 C4 0.5(7)
C2 C3 C4 C5 -1.0(8)
C3 C4 C5 C6 0.5(7)
C4 C5 C6 O2 -178.7(3)
C4 C5 C6 C1 0.5(5)
C2 C1 C6 O2 178.2(3)
C20 C1 C6 O2 -1.3(5)
C2 C1 C6 C5 -1.1(5)
C20 C1 C6 C5 179.4(3)
O2 C7 C8 O1 72.5(3)
O1 C9 C14 C13 -179.4(3)
C10 C9 C14 C13 1.9(6)
O1 C9 C14 C15 -0.4(5)
C10 C9 C14 C15 -179.1(4)
C9 C14 C15 N3 -74.4(4)
C13 C14 C15 N3 104.6(4)
N3 C16 C17 N2 62.2(4)
N2 C18 C19 N1 -62.5(3)
C2 C1 C20 N1 109.0(4)
C6 C1 C20 N1 -71.4(4)
O3 C21 C22 C23 3.6(5)
O4 C21 C22 C23 -179.6(4)
O3 C21 C22 C27 -173.1(4)
O4 C21 C22 C27 3.6(5)
C27 C22 C23 C24 0.9(6)
C21 C22 C23 C24 -175.9(3)
C22 C23 C24 C25 0.1(6)
C23 C24 C25 C26 -1.1(6)
C23 C24 C25 C28 177.9(5)
C23 C24 C25 C28' -178.8(5)
C24 C25 C26 C27 1.2(8)
C28 C25 C26 C27 -178.1(5)
C28' C25 C26 C27 177.4(8)
C23 C22 C27 C26 -0.8(7)
C21 C22 C27 C26 176.1(4)
C25 C26 C27 C22 -0.2(8)
C36 C30 C31 C32 -2.8(6)
C29 C30 C31 C32 170.8(4)
C29' C30 C31 C32 176.3(4)
C30 C31 C32 C33 0.5(5)
C31 C32 C33 C35 2.1(5)
C31 C32 C33 C34 -177.1(3)
C32 C33 C34 O6 -14.0(4)
C35 C33 C34 O6 166.9(3)
C32 C33 C34 O5 164.8(3)
C35 C33 C34 O5 -14.3(4)
C32 C33 C35 C36 -2.2(5)
C34 C33 C35 C36 176.9(3)
C31 C30 C36 C35 2.6(6)
C29 C30 C36 C35 -172.6(4)
C29' C30 C36 C35 -175.6(7)
C33 C35 C36 C30 -0.1(6)
C10 C9 O1 C8 4.8(5)
C14 C9 O1 C8 -173.9(3)
C10 C9 O1 Cd1 -124.7(3)
C14 C9 O1 Cd1 56.6(3)
C7 C8 O1 C9 175.4(3)
C7 C8 O1 Cd1 -52.6(3)
O3 Cd1 O1 C9 62.1(2)
N3 Cd1 O1 C9 -43.8(2)
N2 Cd1 O1 C9 -83.9(2)
N1 Cd1 O1 C9 122.0(2)
O1W Cd1 O1 C9 -130.4(2)
O3 Cd1 O1 C8 -70.85(19)
N3 Cd1 O1 C8 -176.8(2)
N2 Cd1 O1 C8 143.1(2)
N1 Cd1 O1 C8 -11.0(2)
O1W Cd1 O1 C8 96.7(2)
C5 C6 O2 C7 9.9(4)
C1 C6 O2 C7 -169.4(3)
C8 C7 O2 C6 177.2(3)
O4 C21 O3 Cd1 -21.7(4)
C22 C21 O3 Cd1 155.0(2)
N3 Cd1 O3 C21 -41.9(2)
N2 Cd1 O3 C21 39.0(3)
N1 Cd1 O3 C21 100.8(2)
O1W Cd1 O3 C21 -138.1(2)
O1 Cd1 O3 C21 -116.0(2)
C36 C30 C29 C28' 150(2)
C31 C30 C29 C28' -24(3)
C29' C30 C29 C28' -33(2)
C36 C30 C29 C29' -177.3(6)
C31 C30 C29 C29' 8.7(8)
C36 C30 C29 C28 173.6(5)
C31 C30 C29 C28 -0.4(9)
C29' C30 C29 C28 -9.1(6)
C28' C29 C28 C29' -179.5(15)
C30 C29 C28 C29' 13.6(9)
C29' C29 C28 C28' 179.5(15)
C30 C29 C28 C28' -166.9(11)
C28' C29 C28 C25 -7.6(10)
C29' C29 C28 C25 171.9(11)
C30 C29 C28 C25 -174.5(5)
C26 C25 C28 C29' -133(6)
C24 C25 C28 C29' 48(6)
C28' C25 C28 C29' 42(5)
C26 C25 C28 C28' -175.1(9)
C24 C25 C28 C28' 5.8(11)
C26 C25 C28 C29 -169.6(6)
C24 C25 C28 C29 11.3(10)
C28' C25 C28 C29 5.5(7)
C28' C28 C29' C29 -0.4(11)
C25 C28 C29' C29 -41(6)
C29 C28 C29' C28' 0.4(11)
C25 C28 C29' C28' -40(5)
C28' C28 C29' C30 -23(2)
C29 C28 C29' C30 -22.4(15)
C25 C28 C29' C30 -63(6)
C28' C29 C29' C28 0.3(10)
C30 C29 C29' C28 -167.6(8)
C28 C29 C29' C28' -0.3(10)
C30 C29 C29' C28' -167.9(8)
C28' C29 C29' C30 167.9(8)
C28 C29 C29' C30 167.6(8)
C36 C30 C29' C28 30(2)
C31 C30 C29' C28 -148.9(19)
C29 C30 C29' C28 24.9(16)
C36 C30 C29' C29 4.7(11)
C31 C30 C29' C29 -173.7(6)
C36 C30 C29' C28' 13.6(13)
C31 C30 C29' C28' -164.9(7)
C29 C30 C29' C28' 8.9(6)
C29' C28 C28' C29 0.4(12)
C25 C28 C28' C29 173.2(9)
C29 C28 C28' C29' -0.4(12)
C25 C28 C28' C29' 172.8(9)
C29' C28 C28' C25 -172.8(9)
C29 C28 C28' C25 -173.2(9)
C29' C29 C28' C28 -0.3(10)
C30 C29 C28' C28 32(3)
C28 C29 C28' C29' 0.3(10)
C30 C29 C28' C29' 32(2)
C29' C29 C28' C25 20(3)
C28 C29 C28' C25 21(3)
C30 C29 C28' C25 53(5)
C29 C29' C28' C28 179.5(15)
C30 C29' C28' C28 168.0(12)
C28 C29' C28' C29 -179.5(15)
C30 C29' C28' C29 -11.5(8)
C28 C29' C28' C25 7.3(9)
C29 C29' C28' C25 -173.2(11)
C30 C29' C28' C25 175.3(6)
C26 C25 C28' C28 7.7(13)
C24 C25 C28' C28 -175.8(8)
C26 C25 C28' C29 -14(4)
C24 C25 C28' C29 162(3)
C28 C25 C28' C29 -22(3)
C26 C25 C28' C29' 2.6(14)
C24 C25 C28' C29' 179.2(7)
C28 C25 C28' C29' -5.0(6)
O1 C9 C10 C11 -179.1(4)
C14 C9 C10 C11 -0.5(6)
C9 C14 C13 C12 -2.2(7)
C15 C14 C13 C12 178.7(5)
C9 C10 C11 C12 -0.5(9)
C10 C11 C12 C13 0.2(10)
C14 C13 C12 C11 1.2(9)
C1 C20 N1 C19 -66.7(3)
C1 C20 N1 Cd1 64.1(3)
C18 C19 N1 C20 -178.5(3)
C18 C19 N1 Cd1 45.2(3)
O3 Cd1 N1 C20 72.8(2)
N3 Cd1 N1 C20 173.2(2)
N2 Cd1 N1 C20 -148.8(2)
O1W Cd1 N1 C20 -76.1(2)
O1 Cd1 N1 C20 16.8(3)
O3 Cd1 N1 C19 -153.8(2)
N3 Cd1 N1 C19 -53.4(3)
N2 Cd1 N1 C19 -15.37(18)
O1W Cd1 N1 C19 57.3(2)
O1 Cd1 N1 C19 150.17(17)
C19 C18 N2 C17 168.4(3)
C19 C18 N2 Cd1 45.8(3)
C16 C17 N2 C18 -166.4(3)
C16 C17 N2 Cd1 -43.4(3)
O3 Cd1 N2 C18 49.1(2)
N3 Cd1 N2 C18 141.3(2)
N1 Cd1 N2 C18 -16.17(19)
O1W Cd1 N2 C18 -132.5(2)
O1 Cd1 N2 C18 -177.98(17)
O3 Cd1 N2 C17 -77.5(3)
N3 Cd1 N2 C17 14.7(2)
N1 Cd1 N2 C17 -142.7(2)
O1W Cd1 N2 C17 100.9(2)
O1 Cd1 N2 C17 55.5(3)
C17 C16 N3 C15 -173.7(3)
C17 C16 N3 Cd1 -45.6(3)
C14 C15 N3 C16 -167.9(3)
C14 C15 N3 Cd1 68.4(3)
O3 Cd1 N3 C16 148.5(2)
N2 Cd1 N3 C16 16.2(2)
N1 Cd1 N3 C16 54.1(3)
O1W Cd1 N3 C16 -65.4(2)
O1 Cd1 N3 C16 -142.2(2)
O3 Cd1 N3 C15 -84.8(3)
N2 Cd1 N3 C15 143.0(3)
N1 Cd1 N3 C15 -179.2(2)
O1W Cd1 N3 C15 61.4(2)
O1 Cd1 N3 C15 -15.5(2)
